data_4331277
loop_
_publ_author_name
'Marios Stylianou'
'Vladimiros A. Nikolakis'
'George I. Chilas'
'Tamas Jakusch'
'Tiverios Vaimakis'
'Tamas Kiss'
'Michael P. Sigalas'
'Anastasios D. Keramidas'
'Themistoklis A. Kabanos'

_publ_section_title
;
 Molybdenum(VI) Coordination Chemistry of the N,N-Disubstituted
 Bis(hydroxylamido)-1,3,5-triazine Ligand, H2bihyat. Water-Assisted
 Activation of the MoVI=O Bond and Reversible Dimerization of
 cis-[MoVIO2(bihyat)] to [MoVI2O4(bihyat)2(H2O)2]
;
_journal_name_full 'Inorganic Chemistry'
_journal_page_first 13138
_journal_page_last 13147
_journal_paper_doi 10.1021/ic301282q
_journal_volume 51
_journal_year 2012
_chemical_formula_sum 'C18 H28 D20 Mo2 N12 O20'
_chemical_formula_weight 964.68
_chemical_name_systematic
;
 ?
;
_space_group_IT_number 19
_symmetry_cell_setting orthorhombic
_symmetry_space_group_name_Hall 'P 2ac 2ab'
_symmetry_space_group_name_H-M 'P 21 21 21'
_atom_sites_solution_hydrogens geom
_atom_sites_solution_primary direct
_atom_sites_solution_secondary difmap
_audit_creation_method SHELXL-97
_cell_angle_alpha 90.00
_cell_angle_beta 90.00
_cell_angle_gamma 90.00
_cell_formula_units_Z 4
_cell_length_a 12.6091(9)
_cell_length_b 15.1813(8)
_cell_length_c 18.9516(8)
_cell_measurement_temperature 100(2)
_cell_volume 3627.8(4)
_computing_structure_refinement 'SHELXL-97 (Sheldrick, 1997)'
_diffrn_ambient_temperature 100(2)
_diffrn_measured_fraction_theta_full 0.957
_diffrn_measured_fraction_theta_max 0.957
_diffrn_radiation_monochromator graphite
_diffrn_radiation_source 'fine-focus sealed tube'
_diffrn_radiation_type MoK\a
_diffrn_radiation_wavelength 0.71073
_diffrn_reflns_av_R_equivalents 0.1409
_diffrn_reflns_av_sigmaI/netI 0.1409
_diffrn_reflns_limit_h_max 16
_diffrn_reflns_limit_h_min -16
_diffrn_reflns_limit_k_max 19
_diffrn_reflns_limit_k_min -18
_diffrn_reflns_limit_l_max 24
_diffrn_reflns_limit_l_min -25
_diffrn_reflns_number 47441
_diffrn_reflns_theta_full 28.70
_diffrn_reflns_theta_max 28.70
_diffrn_reflns_theta_min 3.01
_exptl_absorpt_coefficient_mu 0.785
_exptl_crystal_density_diffrn 1.766
_exptl_crystal_F_000 1936
_refine_diff_density_max 1.249
_refine_diff_density_min -0.970
_refine_diff_density_rms 0.175
_refine_ls_abs_structure_details 'Flack H D (1983), Acta Cryst. A39, 876-881'
_refine_ls_abs_structure_Flack -0.07(7)
_refine_ls_extinction_method none
_refine_ls_goodness_of_fit_ref 1.039
_refine_ls_hydrogen_treatment mixed
_refine_ls_matrix_type full
_refine_ls_number_parameters 571
_refine_ls_number_reflns 8776
_refine_ls_number_restraints 34
_refine_ls_restrained_S_all 1.037
_refine_ls_R_factor_all 0.1473
_refine_ls_R_factor_gt 0.0759
_refine_ls_shift/su_max 3.486
_refine_ls_shift/su_mean 0.006
_refine_ls_structure_factor_coef Fsqd
_refine_ls_weighting_details 'calc w=1/[\s^2^(Fo^2^)+(0.0458P)^2^+25.4133P] where P=(Fo^2^+2Fc^2^)/3'
_refine_ls_weighting_scheme calc
_refine_ls_wR_factor_gt 0.1385
_refine_ls_wR_factor_ref 0.1679
_reflns_number_gt 5613
_reflns_number_total 8776
_reflns_threshold_expression >2sigma(I)
_cod_data_source_file ic301282q_si_002.cif
_cod_data_source_block shelxl
_cod_database_code 4331277

loop_
_symmetry_equiv_pos_as_xyz
'x, y, z'
'-x+1/2, -y, z+1/2'
'x+1/2, -y+1/2, -z'
'-x, y+1/2, -z+1/2'

loop_
_atom_site_label
_atom_site_type_symbol
_atom_site_fract_x
_atom_site_fract_y
_atom_site_fract_z
_atom_site_U_iso_or_equiv
_atom_site_adp_type
_atom_site_occupancy
_atom_site_symmetry_multiplicity
_atom_site_calc_flag
_atom_site_refinement_flags
Mo1 Mo 0.66804(7) 0.00526(5) 0.06848(4) 0.0205(2) Uani 1 1 d D
Mo11 Mo 0.76320(7) 0.12047(5) 0.18610(4) 0.0227(2) Uani 1 1 d D
O3 O 0.7661(6) -0.0691(4) 0.0631(3) 0.0254(15) Uani 1 1 d .
O5 O 0.5294(5) 0.1069(4) 0.0676(4) 0.0275(16) Uani 1 1 d D
O2 O 0.5607(5) -0.0774(4) 0.1158(3) 0.0211(15) Uani 1 1 d .
O11 O 0.8199(6) 0.2362(4) 0.1416(3) 0.0261(16) Uani 1 1 d .
O1 O 0.6950(5) 0.0656(4) -0.0280(3) 0.0241(16) Uani 1 1 d .
O13 O 0.8733(6) 0.0639(4) 0.1949(3) 0.0344(19) Uani 1 1 d .
O6 O 0.2612(7) -0.2497(4) -0.2587(3) 0.0329(18) Uani 1 1 d .
N4 N 0.4450(7) -0.1623(5) -0.0386(4) 0.0232(19) Uani 1 1 d .
C5 C 0.6699(10) 0.0795(6) -0.1537(5) 0.029(2) Uani 1 1 d D
O16 O 0.9464(6) 0.4950(5) 0.5266(3) 0.0325(17) Uani 1 1 d .
O15 O 0.6031(7) 0.2065(4) 0.1784(4) 0.0329(18) Uani 1 1 d D
N5 N 0.5214(7) -0.0675(5) -0.1290(4) 0.0246(19) Uani 1 1 d .
N16 N 0.9030(7) 0.3689(5) 0.4210(4) 0.0261(18) Uani 1 1 d .
O12 O 0.6923(6) 0.0832(4) 0.2788(3) 0.0246(17) Uani 1 1 d .
O5W O 0.4447(7) 0.1689(5) 0.2734(4) 0.044(2) Uani 1 1 d .
N15 N 0.8834(7) 0.3444(5) 0.3022(4) 0.0251(19) Uani 1 1 d .
N1 N 0.5736(7) -0.0549(5) -0.0088(4) 0.0206(18) Uani 1 1 d .
N11 N 0.8059(7) 0.2088(5) 0.2664(4) 0.023(2) Uani 1 1 d .
N6 N 0.3981(7) -0.1761(5) -0.1562(4) 0.0250(19) Uani 1 1 d .
O4 O 0.6645(6) 0.0268(4) 0.1693(3) 0.0244(15) Uani 1 1 d .
N14 N 0.8150(7) 0.2428(5) 0.3895(4) 0.0221(18) Uani 1 1 d .
N2 N 0.5033(6) -0.1363(5) 0.0757(4) 0.0220(18) Uani 1 1 d .
C9 C 0.3519(11) -0.1991(8) -0.2797(5) 0.033(3) Uani 1 1 d .
N3 N 0.6467(7) 0.0323(5) -0.0883(3) 0.0220(19) Uani 1 1 d .
O14 O 0.7504(5) 0.1118(4) 0.0837(3) 0.0235(15) Uani 1 1 d .
N13 N 0.8655(7) 0.3001(5) 0.1850(4) 0.031(2) Uani 1 1 d .
O7W O 0.3338(7) 0.0406(5) 0.0488(5) 0.053(2) Uani 1 1 d .
C14 C 0.6556(9) 0.0978(6) 0.4018(5) 0.026(2) Uani 1 1 d D
N12 N 0.7202(7) 0.1222(5) 0.3418(4) 0.0231(17) Uani 1 1 d .
O8W O 0.7427(8) 0.3070(6) 0.0039(5) 0.063(3) Uani 1 1 d .
O6W O 0.2681(7) 0.9952(6) 0.1819(5) 0.065(2) Uani 1 1 d .
C2 C 0.5067(8) -0.1189(6) 0.0075(5) 0.022(2) Uani 1 1 d .
C19 C 0.9526(11) 0.5188(7) 0.4534(5) 0.035(3) Uani 1 1 d .
C4 C 0.4243(9) -0.1857(7) 0.1136(5) 0.029(3) Uani 1 1 d D
C16 C 0.8912(10) 0.3458(7) 0.4964(5) 0.028(2) Uani 1 1 d .
C6 C 0.3154(10) -0.2368(7) -0.1356(6) 0.033(3) Uani 1 1 d .
C13 C 0.8662(8) 0.3152(6) 0.3697(5) 0.024(2) Uani 1 1 d .
O3W O 0.3806(8) 0.3210(7) 0.0380(7) 0.082(4) Uani 1 1 d .
C17 C 0.8671(10) 0.4295(7) 0.5376(6) 0.034(3) Uani 1 1 d .
C12 C 0.7794(8) 0.1933(6) 0.3356(5) 0.022(2) Uani 1 1 d .
C15 C 0.8938(10) 0.3831(7) 0.1508(5) 0.037(3) Uani 1 1 d D
C8 C 0.3787(10) -0.1321(7) -0.2242(5) 0.031(3) Uani 1 1 d .
C1 C 0.5780(8) -0.0315(6) -0.0772(5) 0.021(2) Uani 1 1 d .
C3 C 0.4565(8) -0.1332(6) -0.1060(5) 0.023(2) Uani 1 1 d .
C7 C 0.2888(10) -0.2992(7) -0.1956(5) 0.033(3) Uani 1 1 d .
C18 C 0.9788(10) 0.4374(8) 0.4095(6) 0.030(3) Uani 1 1 d .
C11 C 0.8531(9) 0.2862(6) 0.2532(5) 0.026(2) Uani 1 1 d .
O9W O 0.5478(7) 0.2375(5) -0.0341(4) 0.043(2) Uani 1 1 d .
O4W O 0.4696(9) -0.0109(6) 0.2538(5) 0.073(3) Uani 1 1 d .
O10W O 0.9468(9) 0.6211(6) 0.6349(5) 0.074(3) Uani 1 1 d .
H5A H 0.737(4) 0.071(8) -0.171(7) 0.111 Uiso 1 1 d D
H5B H 0.654(9) 0.139(2) -0.156(7) 0.111 Uiso 1 1 d D
H5C H 0.622(7) 0.049(7) -0.181(6) 0.111 Uiso 1 1 d D
H9A H 0.324(13) -0.174(10) -0.311(9) 0.088 Uiso 1 1 d .
H9B H 0.412(12) -0.244(10) -0.291(8) 0.088 Uiso 1 1 d .
H14A H 0.667(10) 0.039(2) 0.405(7) 0.111 Uiso 1 1 d D
H14B H 0.588(4) 0.112(8) 0.392(7) 0.111 Uiso 1 1 d D
H14C H 0.686(9) 0.129(7) 0.437(5) 0.111 Uiso 1 1 d D
H19A H 1.008(12) 0.554(10) 0.446(8) 0.088 Uiso 1 1 d .
H19B H 0.871(12) 0.543(9) 0.432(7) 0.088 Uiso 1 1 d .
H4A H 0.458(10) -0.220(7) 0.146(5) 0.111 Uiso 1 1 d D
H4B H 0.382(9) -0.220(7) 0.085(6) 0.111 Uiso 1 1 d D
H4C H 0.383(9) -0.144(6) 0.136(6) 0.111 Uiso 1 1 d D
H16A H 0.957(13) 0.316(10) 0.504(8) 0.088 Uiso 1 1 d .
H16B H 0.827(13) 0.307(10) 0.504(8) 0.088 Uiso 1 1 d .
H6A H 0.256(13) -0.205(10) -0.130(8) 0.088 Uiso 1 1 d .
H6B H 0.322(12) -0.262(10) -0.085(8) 0.088 Uiso 1 1 d .
H17A H 0.779(12) 0.438(9) 0.518(7) 0.088 Uiso 1 1 d .
H17B H 0.857(11) 0.416(10) 0.590(8) 0.088 Uiso 1 1 d .
H15A H 0.939(7) 0.359(9) 0.119(5) 0.111 Uiso 1 1 d D
H15B H 0.929(8) 0.421(7) 0.181(6) 0.111 Uiso 1 1 d D
H15C H 0.837(7) 0.409(8) 0.130(6) 0.111 Uiso 1 1 d D
H8A H 0.441(12) -0.103(10) -0.226(8) 0.088 Uiso 1 1 d .
H8B H 0.320(12) -0.087(10) -0.217(7) 0.088 Uiso 1 1 d .
H7A H 0.374(12) -0.338(9) -0.194(8) 0.088 Uiso 1 1 d .
H7B H 0.208(12) -0.321(9) -0.194(8) 0.088 Uiso 1 1 d .
H18A H 0.980(13) 0.447(10) 0.370(8) 0.088 Uiso 1 1 d .
H18B H 1.039(12) 0.403(10) 0.418(8) 0.088 Uiso 1 1 d .
H25H D 0.532(6) 0.142(6) 0.109(4) 2(2) Uiso 1 1 d D
H15H D 0.566(4) 0.195(5) 0.220(3) 0.05(4) Uiso 1 1 d D
H15J D 0.625(2) 0.2652(12) 0.181(5) 0.07(4) Uiso 1 1 d D
H25G D 0.4638(14) 0.077(2) 0.071(6) 0.03(3) Uiso 1 1 d D

loop_
_atom_site_aniso_label
_atom_site_aniso_U_11
_atom_site_aniso_U_22
_atom_site_aniso_U_33
_atom_site_aniso_U_23
_atom_site_aniso_U_13
_atom_site_aniso_U_12
Mo1 0.0381(5) 0.0140(4) 0.0094(3) 0.0000(3) 0.0007(4) -0.0019(4)
Mo11 0.0414(5) 0.0159(4) 0.0108(3) -0.0016(3) 0.0020(4) -0.0036(4)
O3 0.040(4) 0.023(3) 0.012(3) 0.003(3) -0.002(3) -0.005(3)
O5 0.037(4) 0.027(4) 0.019(3) 0.001(3) -0.002(3) 0.000(3)
O2 0.034(4) 0.018(3) 0.011(3) -0.005(3) -0.001(3) -0.010(3)
O11 0.048(5) 0.022(3) 0.008(3) -0.005(3) -0.003(3) -0.015(3)
O1 0.043(5) 0.017(3) 0.013(3) -0.002(3) -0.005(3) 0.001(3)
O13 0.067(5) 0.025(4) 0.011(3) -0.004(3) 0.010(3) -0.023(3)
O6 0.057(5) 0.025(4) 0.016(3) 0.000(3) -0.008(4) -0.005(4)
N4 0.042(5) 0.012(4) 0.015(4) -0.003(3) -0.008(4) -0.001(4)
C5 0.049(7) 0.021(5) 0.016(4) 0.006(4) 0.001(5) -0.005(5)
O16 0.056(5) 0.024(4) 0.018(3) -0.008(3) -0.007(3) -0.002(4)
O15 0.063(5) 0.017(4) 0.018(4) 0.004(3) 0.010(4) -0.006(3)
N5 0.044(5) 0.014(4) 0.016(4) -0.005(3) -0.003(4) -0.001(4)
N16 0.045(5) 0.023(4) 0.011(4) -0.002(3) 0.003(4) -0.004(4)
O12 0.042(5) 0.022(3) 0.009(3) -0.006(3) 0.000(3) -0.002(3)
O5W 0.067(6) 0.037(5) 0.028(4) -0.002(4) 0.004(4) 0.002(4)
N15 0.041(5) 0.015(4) 0.019(4) -0.004(3) -0.006(4) -0.009(3)
N1 0.037(5) 0.013(4) 0.012(4) -0.002(3) 0.002(3) -0.002(4)
N11 0.040(6) 0.020(4) 0.008(4) -0.005(3) -0.002(3) -0.002(4)
N6 0.040(5) 0.024(4) 0.011(4) -0.007(3) -0.006(4) -0.004(4)
O4 0.041(4) 0.016(3) 0.016(3) 0.003(3) -0.002(3) -0.005(3)
N14 0.036(5) 0.018(4) 0.012(4) -0.006(3) -0.001(3) 0.001(4)
N2 0.034(5) 0.018(4) 0.014(4) 0.002(3) -0.001(4) -0.004(3)
C9 0.048(8) 0.034(6) 0.018(5) -0.008(5) -0.009(5) -0.001(6)
N3 0.039(5) 0.025(4) 0.003(3) 0.003(3) 0.000(3) 0.006(4)
O14 0.036(4) 0.022(3) 0.013(3) 0.003(3) 0.002(3) -0.001(3)
N13 0.062(6) 0.018(4) 0.013(4) -0.008(3) 0.006(4) -0.015(4)
O7W 0.053(5) 0.038(4) 0.068(6) -0.005(4) -0.007(5) -0.004(4)
C14 0.035(6) 0.024(5) 0.020(5) 0.002(4) 0.000(4) 0.000(5)
N12 0.038(5) 0.024(4) 0.008(3) -0.004(3) -0.004(3) 0.000(4)
O8W 0.053(6) 0.080(7) 0.057(6) 0.002(5) 0.001(5) -0.007(5)
O6W 0.079(6) 0.043(5) 0.073(6) -0.020(5) 0.000(5) 0.004(5)
C2 0.038(6) 0.010(4) 0.018(4) -0.001(4) -0.002(4) 0.017(5)
C19 0.068(9) 0.023(6) 0.015(5) -0.007(4) -0.006(5) -0.013(5)
C4 0.048(7) 0.026(6) 0.014(5) -0.005(4) 0.000(5) -0.012(5)
C16 0.049(7) 0.023(5) 0.012(4) -0.003(4) -0.001(5) -0.006(5)
C6 0.050(8) 0.027(6) 0.020(5) 0.002(5) -0.010(5) -0.006(5)
C13 0.032(6) 0.022(5) 0.020(5) -0.004(4) -0.001(4) 0.008(4)
O3W 0.051(6) 0.056(6) 0.138(10) 0.055(7) 0.001(6) 0.004(5)
C17 0.060(8) 0.024(6) 0.018(5) -0.010(5) 0.004(5) 0.001(5)
C12 0.034(6) 0.016(5) 0.015(4) -0.002(4) -0.007(4) -0.002(4)
C15 0.072(8) 0.025(6) 0.014(5) 0.009(5) 0.005(5) -0.017(6)
C8 0.053(7) 0.024(6) 0.014(5) 0.004(4) -0.011(5) -0.009(5)
C1 0.034(6) 0.013(4) 0.015(4) -0.004(4) 0.004(4) 0.003(4)
C3 0.034(6) 0.022(5) 0.013(4) 0.000(4) -0.005(4) 0.001(4)
C7 0.053(7) 0.034(6) 0.013(5) 0.000(4) -0.014(5) -0.013(5)
C18 0.032(6) 0.028(6) 0.032(6) -0.007(5) 0.005(5) 0.000(5)
C11 0.049(8) 0.013(4) 0.015(5) -0.004(4) 0.003(5) -0.008(5)
O9W 0.063(6) 0.035(5) 0.031(4) -0.001(4) -0.006(4) 0.007(4)
O4W 0.109(8) 0.053(6) 0.056(6) -0.012(5) 0.022(6) -0.040(6)
O10W 0.138(10) 0.039(5) 0.044(5) -0.003(5) 0.007(6) -0.007(7)

loop_
_atom_type_symbol
_atom_type_description
_atom_type_scat_dispersion_real
_atom_type_scat_dispersion_imag
_atom_type_scat_source
C C 0.0033 0.0016 'International Tables Vol C Tables 4.2.6.8 and 6.1.1.4'
H H 0.0000 0.0000 'International Tables Vol C Tables 4.2.6.8 and 6.1.1.4'
N N 0.0061 0.0033 'International Tables Vol C Tables 4.2.6.8 and 6.1.1.4'
O O 0.0106 0.0060 'International Tables Vol C Tables 4.2.6.8 and 6.1.1.4'
Mo Mo -1.6832 0.6857 'International Tables Vol C Tables 4.2.6.8 and 6.1.1.4'
D D 0.0000 0.0000 'International Tables Vol C Tables 4.2.6.8 and 6.1.1.4'

loop_
_geom_angle_atom_site_label_1
_geom_angle_atom_site_label_2
_geom_angle_atom_site_label_3
_geom_angle
O3 Mo1 O4 101.0(3)
O3 Mo1 O14 100.1(3)
O4 Mo1 O14 74.1(2)
O3 Mo1 O2 95.8(3)
O4 Mo1 O2 70.0(3)
O14 Mo1 O2 142.8(2)
O3 Mo1 O1 97.0(3)
O4 Mo1 O1 143.0(3)
O14 Mo1 O1 71.1(2)
O2 Mo1 O1 139.8(3)
O3 Mo1 N1 94.7(3)
O4 Mo1 N1 138.4(3)
O14 Mo1 N1 140.3(3)
O2 Mo1 N1 70.4(3)
O1 Mo1 N1 70.7(3)
O3 Mo1 O5 176.0(3)
O4 Mo1 O5 83.0(3)
O14 Mo1 O5 81.4(3)
O2 Mo1 O5 85.0(3)
O1 Mo1 O5 79.9(3)
N1 Mo1 O5 81.8(3)
O3 Mo1 Mo11 98.0(2)
O4 Mo1 Mo11 36.81(19)
O14 Mo1 Mo11 37.92(17)
O2 Mo1 Mo11 106.76(17)
O1 Mo1 Mo11 108.91(17)
N1 Mo1 Mo11 167.2(2)
O5 Mo1 Mo11 85.51(17)
O13 Mo11 O4 100.3(3)
O13 Mo11 O14 97.8(3)
O4 Mo11 O14 74.4(2)
O13 Mo11 O12 97.9(3)
O4 Mo11 O12 69.8(2)
O14 Mo11 O12 142.8(3)
O13 Mo11 O11 101.1(3)
O4 Mo11 O11 141.6(3)
O14 Mo11 O11 71.4(2)
O12 Mo11 O11 137.0(3)
O13 Mo11 N11 92.5(3)
O4 Mo11 N11 139.5(3)
O14 Mo11 N11 141.8(3)
O12 Mo11 N11 70.5(3)
O11 Mo11 N11 70.5(3)
O13 Mo11 O15 177.3(3)
O4 Mo11 O15 81.3(3)
O14 Mo11 O15 84.7(3)
O12 Mo11 O15 80.5(3)
O11 Mo11 O15 78.8(3)
N11 Mo11 O15 85.0(3)
O13 Mo11 Mo1 96.1(2)
O4 Mo11 Mo1 37.33(18)
O14 Mo11 Mo1 37.72(19)
O12 Mo11 Mo1 107.09(18)
O11 Mo11 Mo1 108.71(16)
N11 Mo11 Mo1 171.3(2)
O15 Mo11 Mo1 86.43(17)
N2 O2 Mo1 120.1(5)
N13 O11 Mo11 119.4(5)
N3 O1 Mo1 119.5(5)
C9 O6 C7 108.3(8)
C2 N4 C3 112.9(8)
H5A C5 H5C 110(3)
H5A C5 H5B 109(3)
H5C C5 H5B 109(3)
H5A C5 N3 115(9)
H5C C5 N3 95(9)
H5B C5 N3 118(9)
C17 O16 C19 110.8(8)
C1 N5 C3 112.8(8)
C13 N16 C18 124.0(8)
C13 N16 C16 121.2(8)
C18 N16 C16 112.8(8)
N12 O12 Mo11 120.8(5)
C11 N15 C13 112.9(8)
C2 N1 C1 116.4(8)
C2 N1 Mo1 121.3(6)
C1 N1 Mo1 122.3(6)
C11 N11 C12 115.9(8)
C11 N11 Mo11 122.5(6)
C12 N11 Mo11 121.4(6)
C3 N6 C6 120.3(8)
C3 N6 C8 118.8(8)
C6 N6 C8 114.0(8)
Mo11 O4 Mo1 105.9(3)
C13 N14 C12 114.2(8)
C2 N2 O2 113.1(7)
C2 N2 C4 127.9(9)
O2 N2 C4 115.3(7)
H9A C9 H9B 119(10)
H9A C9 O6 97(10)
H9B C9 O6 107(8)
H9A C9 C8 107(10)
H9B C9 C8 115(8)
O6 C9 C8 110.4(9)
C1 N3 O1 115.2(7)
C1 N3 C5 128.9(8)
O1 N3 C5 115.5(7)
Mo1 O14 Mo11 104.4(3)
C11 N13 O11 114.7(7)
C11 N13 C15 127.0(8)
O11 N13 C15 116.0(7)
H14B C14 H14C 115(3)
H14B C14 H14A 114(3)
H14C C14 H14A 113(3)
H14B C14 N12 108(9)
H14C C14 N12 101(9)
H14A C14 N12 103(10)
C12 N12 O12 114.7(7)
C12 N12 C14 126.9(8)
O12 N12 C14 115.2(7)
N2 C2 N1 113.3(9)
N2 C2 N4 121.3(9)
N1 C2 N4 125.4(8)
H19A C19 H19B 117(10)
H19A C19 O16 110(10)
H19B C19 O16 111(7)
H19A C19 C18 103(10)
H19B C19 C18 105(7)
O16 C19 C18 109.5(9)
H4A C4 H4C 111(3)
H4A C4 H4B 110(3)
H4C C4 H4B 109(3)
H4A C4 N2 108(9)
H4C C4 N2 105(9)
H4B C4 N2 114(9)
H16A C16 H16B 113(10)
H16A C16 N16 100(9)
H16B C16 N16 110(8)
H16A C16 C17 119(9)
H16B C16 C17 105(8)
N16 C16 C17 108.5(8)
H6A C6 H6B 99(10)
H6A C6 N6 107(10)
H6B C6 N6 115(8)
H6A C6 C7 104(10)
H6B C6 C7 119(8)
N6 C6 C7 110.8(9)
N14 C13 N16 117.6(9)
N14 C13 N15 127.4(9)
N16 C13 N15 115.0(9)
H17B C17 H17A 103(10)
H17B C17 O16 112(8)
H17A C17 O16 122(7)
H17B C17 C16 110(8)
H17A C17 C16 97(7)
O16 C17 C16 111.6(9)
N12 C12 N14 125.3(8)
N12 C12 N11 111.3(7)
N14 C12 N11 123.3(9)
H15C C15 H15A 113(3)
H15C C15 H15B 112(3)
H15A C15 H15B 111(3)
H15C C15 N13 112(9)
H15A C15 N13 96(10)
H15B C15 N13 112(9)
H8A C8 H8B 108(10)
H8A C8 N6 97(10)
H8B C8 N6 108(8)
H8A C8 C9 120(10)
H8B C8 C9 113(8)
N6 C8 C9 110.0(8)
N3 C1 N5 122.5(8)
N3 C1 N1 112.1(8)
N5 C1 N1 125.4(9)
N4 C3 N5 127.0(8)
N4 C3 N6 116.2(8)
N5 C3 N6 116.8(8)
H7B C7 H7A 133(10)
H7B C7 O6 87(8)
H7A C7 O6 118(7)
H7B C7 C6 112(8)
H7A C7 C6 95(7)
O6 C7 C6 110.3(8)
H18A C18 H18B 105(10)
H18A C18 N16 107(10)
H18B C18 N16 96(9)
H18A C18 C19 113(10)
H18B C18 C19 123(10)
N16 C18 C19 111.2(9)
N13 C11 N15 122.7(8)
N13 C11 N11 112.1(8)
N15 C11 N11 125.1(8)

loop_
_geom_bond_atom_site_label_1
_geom_bond_atom_site_label_2
_geom_bond_distance
Mo1 O3 1.677(7)
Mo1 O4 1.940(6)
Mo1 O14 1.943(6)
Mo1 O2 2.051(6)
Mo1 O1 2.073(6)
Mo1 N1 2.097(8)
Mo1 O5 2.332(7)
Mo1 Mo11 3.0770(11)
Mo11 O13 1.641(8)
Mo11 O4 1.917(6)
Mo11 O14 1.952(6)
Mo11 O12 2.051(6)
Mo11 O11 2.076(6)
Mo11 N11 2.099(7)
Mo11 O15 2.409(8)
O2 N2 1.379(9)
O11 N13 1.396(9)
O1 N3 1.389(9)
O6 C9 1.434(15)
O6 C7 1.455(12)
N4 C2 1.342(12)
N4 C3 1.360(11)
C5 H5A 0.92(2)
C5 H5C 0.92(2)
C5 H5B 0.92(2)
C5 N3 1.461(11)
O16 C17 1.425(14)
O16 C19 1.437(12)
N5 C1 1.331(12)
N5 C3 1.361(12)
N16 C13 1.351(12)
N16 C18 1.430(14)
N16 C16 1.479(12)
O12 N12 1.379(9)
N15 C11 1.338(11)
N15 C13 1.372(12)
N1 C2 1.322(12)
N1 C1 1.346(11)
N11 C11 1.341(12)
N11 C12 1.373(11)
N6 C3 1.368(12)
N6 C6 1.445(14)
N6 C8 1.472(12)
N14 C13 1.329(12)
N14 C12 1.346(11)
N2 C2 1.321(11)
N2 C4 1.440(12)
C9 H9A 0.78(16)
C9 H9B 1.04(16)
C9 C8 1.502(14)
N3 C1 1.315(11)
N13 C11 1.319(12)
N13 C15 1.462(12)
C14 H14B 0.89(2)
C14 H14C 0.90(2)
C14 H14A 0.90(2)
C14 N12 1.447(12)
N12 C12 1.317(12)
C19 H19A 0.89(15)
C19 H19B 1.16(15)
C19 C18 1.526(15)
C4 H4A 0.91(2)
C4 H4C 0.92(2)
C4 H4B 0.92(2)
C16 H16A 0.96(16)
C16 H16B 1.02(16)
C16 C17 1.520(14)
C6 H6A 0.90(16)
C6 H6B 1.03(15)
C6 C7 1.516(14)
C17 H17B 1.03(14)
C17 H17A 1.18(15)
C15 H15C 0.90(2)
C15 H15A 0.91(2)
C15 H15B 0.91(2)
C8 H8A 0.90(15)
C8 H8B 1.03(16)
C7 H7B 1.07(15)
C7 H7A 1.23(14)
C18 H18A 0.77(16)
C18 H18B 0.93(16)
